data_7109443
loop_
_publ_author_name
'Mehdi El Sayed Moussa'
'Fabian Friess'
'Wenting Shen'
'Muriel Hissler'
'Regis Reau'
'Christophe Lescop'

_publ_section_title
;
 Syntheses of CuI polymetallic assemblies from reaction of ligands bearing
 the 2,5-bis(2-pyridyl)phosphole fragment with CuII precursors
;
_journal_name_full Chem.Commun.
_journal_page_first 6158
_journal_paper_doi 10.1039/c3cc42955e
_journal_volume 49
_journal_year 2013
_chemical_formula_moiety 'C144 H126 Cl0 Cu6 F0 N12 O0 P6 S6'
_chemical_formula_sum 'C144 H126 Cl0 Cu6 F0 N12 O0 P6 S6'
_chemical_formula_weight 2783.99
_chemical_name_systematic
;
 ?
;
_space_group_IT_number 2
_symmetry_cell_setting triclinic
_symmetry_space_group_name_Hall '-P 1'
_symmetry_space_group_name_H-M 'P -1'
_atom_sites_solution_hydrogens geom
_atom_sites_solution_primary direct
_atom_sites_solution_secondary difmap
_audit_creation_method SHELXL-97
_cell_angle_alpha 109.285(2)
_cell_angle_beta 102.617(3)
_cell_angle_gamma 113.337(2)
_cell_formula_units_Z 1
_cell_length_a 16.956(2)
_cell_length_b 18.436(3)
_cell_length_c 19.618(2)
_cell_measurement_temperature 100(2)
_cell_measurement_theta_max 26.41
_cell_measurement_theta_min 1.20
_cell_volume 4864.2(11)
_computing_structure_refinement 'SHELXL-97 (Sheldrick, 1997)'
_diffrn_ambient_temperature 100(2)
_diffrn_measured_fraction_theta_full 0.966
_diffrn_measured_fraction_theta_max 0.966
_diffrn_measurement_device_type CCD
_diffrn_measurement_method none
_diffrn_radiation_monochromator graphite
_diffrn_radiation_source 'fine-focus sealed tube'
_diffrn_radiation_type MoK\a
_diffrn_radiation_wavelength 0.71069
_diffrn_reflns_av_R_equivalents 0.0775
_diffrn_reflns_av_sigmaI/netI 0.2256
_diffrn_reflns_limit_h_max 21
_diffrn_reflns_limit_h_min -20
_diffrn_reflns_limit_k_max 23
_diffrn_reflns_limit_k_min -23
_diffrn_reflns_limit_l_max 14
_diffrn_reflns_limit_l_min -24
_diffrn_reflns_number 34019
_diffrn_reflns_theta_full 26.41
_diffrn_reflns_theta_max 26.41
_diffrn_reflns_theta_min 1.20
_diffrn_standards_decay_% none
_exptl_absorpt_coefficient_mu 0.796
_exptl_absorpt_correction_type none
_exptl_crystal_colour red
_exptl_crystal_density_diffrn 0.950
_exptl_crystal_density_method 'not measured'
_exptl_crystal_description plate
_exptl_crystal_F_000 1434
_exptl_crystal_size_max 0.12
_exptl_crystal_size_mid 0.08
_exptl_crystal_size_min 0.05
_refine_diff_density_max 1.445
_refine_diff_density_min -0.631
_refine_diff_density_rms 0.120
_refine_ls_extinction_method none
_refine_ls_goodness_of_fit_ref 0.809
_refine_ls_hydrogen_treatment constr
_refine_ls_matrix_type full
_refine_ls_number_parameters 775
_refine_ls_number_reflns 19288
_refine_ls_number_restraints 0
_refine_ls_restrained_S_all 0.809
_refine_ls_R_factor_all 0.1301
_refine_ls_R_factor_gt 0.0659
_refine_ls_shift/su_max 0.003
_refine_ls_shift/su_mean 0.000
_refine_ls_structure_factor_coef Fsqd
_refine_ls_weighting_details 'calc w=1/[\s^2^(Fo^2^)+(0.0809P)^2^+0.0000P] where P=(Fo^2^+2Fc^2^)/3'
_refine_ls_weighting_scheme calc
_refine_ls_wR_factor_gt 0.1668
_refine_ls_wR_factor_ref 0.1864
_reflns_number_gt 8036
_reflns_number_total 19288
_reflns_threshold_expression >2sigma(I)
_cod_data_source_file c3cc42955e.txt
_cod_data_source_block sq
_cod_original_cell_volume 4864(2)
_cod_original_sg_symbol_H-M P-1
_cod_database_code 7109443

loop_
_symmetry_equiv_pos_as_xyz
'x, y, z'
'-x, -y, -z'

loop_
_atom_site_label
_atom_site_type_symbol
_atom_site_fract_x
_atom_site_fract_y
_atom_site_fract_z
_atom_site_U_iso_or_equiv
_atom_site_adp_type
_atom_site_occupancy
_atom_site_symmetry_multiplicity
_atom_site_calc_flag
_atom_site_refinement_flags
Cu1 Cu 0.53561(5) 0.56337(5) 0.30949(4) 0.0260(2) Uani 1 1 d .
Cu2 Cu 0.28169(5) 0.30236(5) 0.24540(4) 0.0273(2) Uani 1 1 d .
Cu3 Cu 0.78913(5) 0.71966(5) 0.54202(4) 0.0266(2) Uani 1 1 d .
P1 P 0.30357(11) 0.48867(11) 0.26355(9) 0.0220(4) Uani 1 1 d .
P2 P 0.27210(11) 0.17698(11) 0.33925(9) 0.0244(4) Uani 1 1 d .
P3 P 0.72166(11) 0.55242(10) 0.36484(8) 0.0197(3) Uani 1 1 d .
S1 S 0.39291(10) 0.45392(11) 0.30571(9) 0.0252(4) Uani 1 1 d .
S2 S 0.26333(15) 0.28565(12) 0.35927(11) 0.0444(5) Uani 1 1 d .
S3 S 0.65413(10) 0.59759(11) 0.42278(8) 0.0238(4) Uani 1 1 d .
N1 N 0.5151(4) 0.6667(3) 0.3268(3) 0.0270(12) Uani 1 1 d .
N2 N 0.1530(4) 0.2741(4) 0.1810(3) 0.0282(12) Uani 1 1 d .
N11 N 0.3387(3) 0.2298(3) 0.2069(3) 0.0258(12) Uani 1 1 d .
N12 N 0.8214(3) 0.8345(3) 0.5353(3) 0.0253(12) Uani 1 1 d .
N21 N 0.8849(3) 0.6814(3) 0.5540(3) 0.0242(12) Uani 1 1 d .
N22 N 0.5514(3) 0.5066(3) 0.2095(3) 0.0251(12) Uani 1 1 d .
C1 C 0.3528(4) 0.5724(4) 0.2317(4) 0.0262(15) Uani 1 1 d .
C2 C 0.3006(5) 0.5362(5) 0.1541(4) 0.0319(16) Uani 1 1 d .
C3 C 0.3295(5) 0.5829(6) 0.1045(4) 0.055(2) Uani 1 1 d .
H3A H 0.3518 0.6472 0.1347 0.066 Uiso 1 1 calc R
H3B H 0.3821 0.5777 0.0942 0.066 Uiso 1 1 calc R
C4 C 0.2488(6) 0.5431(7) 0.0268(4) 0.064(3) Uani 1 1 d .
H4A H 0.2729 0.5654 -0.0081 0.077 Uiso 1 1 calc R
H4B H 0.2036 0.5623 0.0363 0.077 Uiso 1 1 calc R
C5 C 0.1975(6) 0.4394(7) -0.0148(4) 0.069(3) Uani 1 1 d .
H5A H 0.1496 0.4149 -0.0680 0.083 Uiso 1 1 calc R
H5B H 0.2431 0.4195 -0.0206 0.083 Uiso 1 1 calc R
C6 C 0.1514(5) 0.4067(5) 0.0349(3) 0.0405(18) Uani 1 1 d .
H6A H 0.1225 0.3410 0.0107 0.049 Uiso 1 1 calc R
H6B H 0.1005 0.4204 0.0341 0.049 Uiso 1 1 calc R
C7 C 0.2174(5) 0.4470(5) 0.1197(3) 0.0299(16) Uani 1 1 d .
C8 C 0.2090(4) 0.4086(4) 0.1670(3) 0.0297(15) Uani 1 1 d .
C9 C 0.1310(4) 0.3246(4) 0.1527(3) 0.0252(14) Uani 1 1 d .
C10 C 0.0391(4) 0.2982(5) 0.1100(4) 0.0375(17) Uani 1 1 d .
H10 H 0.0258 0.3336 0.0889 0.045 Uiso 1 1 calc R
C11 C -0.0336(5) 0.2181(5) 0.0985(4) 0.0406(18) Uani 1 1 d .
H11 H -0.0974 0.2003 0.0725 0.049 Uiso 1 1 calc R
C12 C -0.0112(5) 0.1661(5) 0.1254(4) 0.0442(19) Uani 1 1 d .
H12 H -0.0590 0.1098 0.1154 0.053 Uiso 1 1 calc R
C13 C 0.0821(5) 0.1970(5) 0.1673(4) 0.0360(17) Uani 1 1 d .
H13 H 0.0967 0.1616 0.1875 0.043 Uiso 1 1 calc R
C14 C 0.4357(4) 0.6623(4) 0.2866(4) 0.0282(15) Uani 1 1 d .
C15 C 0.4294(5) 0.7372(5) 0.2985(4) 0.0417(18) Uani 1 1 d .
H15 H 0.3715 0.7311 0.2713 0.050 Uiso 1 1 calc R
C16 C 0.5064(5) 0.8216(5) 0.3495(5) 0.048(2) Uani 1 1 d .
H16 H 0.5031 0.8737 0.3562 0.057 Uiso 1 1 calc R
C17 C 0.5877(5) 0.8275(5) 0.3900(4) 0.0430(19) Uani 1 1 d .
H17 H 0.6421 0.8841 0.4258 0.052 Uiso 1 1 calc R
C18 C 0.5890(5) 0.7500(5) 0.3780(4) 0.0326(16) Uani 1 1 d .
H18 H 0.6452 0.7552 0.4075 0.039 Uiso 1 1 calc R
C19 C 0.2548(4) 0.5254(4) 0.3302(3) 0.0226(13) Uani 1 1 d .
C20 C 0.2495(5) 0.4974(4) 0.3892(4) 0.0350(16) Uani 1 1 d .
H20 H 0.2703 0.4574 0.3928 0.042 Uiso 1 1 calc R
C21 C 0.2137(5) 0.5292(4) 0.4415(4) 0.0360(17) Uani 1 1 d .
H21 H 0.2110 0.5113 0.4816 0.043 Uiso 1 1 calc R
C22 C 0.1823(5) 0.5856(5) 0.4366(4) 0.0404(18) Uani 1 1 d .
H22 H 0.1595 0.6080 0.4738 0.049 Uiso 1 1 calc R
C23 C 0.1837(5) 0.6105(4) 0.3765(4) 0.0366(17) Uani 1 1 d .
H23 H 0.1597 0.6481 0.3721 0.044 Uiso 1 1 calc R
C24 C 0.2197(4) 0.5812(4) 0.3237(4) 0.0321(16) Uani 1 1 d .
H24 H 0.2206 0.5986 0.2832 0.039 Uiso 1 1 calc R
C101 C 0.2503(4) 0.1137(4) 0.2372(3) 0.0238(14) Uani 1 1 d .
C102 C 0.1727(4) 0.0331(4) 0.2067(3) 0.0281(15) Uani 1 1 d .
C103 C 0.1214(5) -0.0337(4) 0.1200(3) 0.0378(18) Uani 1 1 d .
H10A H 0.1673 -0.0416 0.0994 0.045 Uiso 1 1 calc R
H10B H 0.0926 -0.0094 0.0911 0.045 Uiso 1 1 calc R
C104 C 0.0435(5) -0.1263(6) 0.1031(4) 0.061(2) Uani 1 1 d .
H10C H 0.0011 -0.1602 0.0465 0.073 Uiso 1 1 calc R
H10D H 0.0730 -0.1602 0.1146 0.073 Uiso 1 1 calc R
C105 C -0.0126(5) -0.1191(5) 0.1510(4) 0.0441(19) Uani 1 1 d .
H10E H -0.0636 -0.1794 0.1357 0.053 Uiso 1 1 calc R
H10F H -0.0415 -0.0845 0.1404 0.053 Uiso 1 1 calc R
C106 C 0.0485(5) -0.0737(4) 0.2377(4) 0.0368(17) Uani 1 1 d .
H10G H 0.0103 -0.0664 0.2682 0.044 Uiso 1 1 calc R
H10H H 0.0706 -0.1125 0.2488 0.044 Uiso 1 1 calc R
C107 C 0.1322(4) 0.0163(4) 0.2654(3) 0.0257(14) Uani 1 1 d .
C108 C 0.8232(4) 0.9144(4) 0.6622(3) 0.0209(13) Uani 1 1 d .
C109 C 0.8366(4) 0.9107(4) 0.5889(3) 0.0195(13) Uani 1 1 d .
C110 C 0.8583(5) 0.9859(4) 0.5778(4) 0.0339(17) Uani 1 1 d .
H110 H 0.8642 1.0379 0.6158 0.041 Uiso 1 1 calc R
C111 C 0.8713(6) 0.9827(5) 0.5082(4) 0.052(2) Uani 1 1 d .
H111 H 0.8885 1.0334 0.4993 0.063 Uiso 1 1 calc R
C112 C 0.8586(6) 0.9055(5) 0.4540(4) 0.054(2) Uani 1 1 d .
H112 H 0.8675 0.9020 0.4071 0.065 Uiso 1 1 calc R
C113 C 0.8328(5) 0.8331(5) 0.4680(4) 0.0367(17) Uani 1 1 d .
H113 H 0.8222 0.7792 0.4289 0.044 Uiso 1 1 calc R
C114 C 0.3156(4) 0.1479(4) 0.2025(3) 0.0239(14) Uani 1 1 d .
C115 C 0.3553(4) 0.1008(4) 0.1703(4) 0.0350(16) Uani 1 1 d .
H115 H 0.3368 0.0437 0.1676 0.042 Uiso 1 1 calc R
C116 C 0.4221(5) 0.1349(5) 0.1414(4) 0.0433(19) Uani 1 1 d .
H116 H 0.4499 0.1027 0.1193 0.052 Uiso 1 1 calc R
C117 C 0.4453(5) 0.2166(5) 0.1465(4) 0.0385(18) Uani 1 1 d .
H117 H 0.4904 0.2427 0.1277 0.046 Uiso 1 1 calc R
C118 C 0.4038(4) 0.2625(5) 0.1790(3) 0.0318(16) Uani 1 1 d .
H118 H 0.4219 0.3196 0.1817 0.038 Uiso 1 1 calc R
C119 C 0.3805(5) 0.1984(5) 0.4031(4) 0.0379(18) Uani 1 1 d .
C120 C 0.3943(5) 0.1276(7) 0.3959(5) 0.057(2) Uani 1 1 d .
H120 H 0.3470 0.0686 0.3569 0.069 Uiso 1 1 calc R
C121 C 0.4790(6) 0.1436(8) 0.4467(5) 0.081(3) Uani 1 1 d .
H121 H 0.4889 0.0955 0.4432 0.097 Uiso 1 1 calc R
C122 C 0.5466(8) 0.2295(7) 0.5012(6) 0.082(3) Uiso 1 1 d .
H122 H 0.6042 0.2405 0.5349 0.098 Uiso 1 1 calc R
C123 C 0.5342(7) 0.2969(7) 0.5080(6) 0.081(3) Uiso 1 1 d .
H123 H 0.5837 0.3551 0.5467 0.097 Uiso 1 1 calc R
C124 C 0.4488(5) 0.2875(6) 0.4597(4) 0.069(3) Uani 1 1 d .
H124 H 0.4399 0.3366 0.4655 0.083 Uiso 1 1 calc R
C201 C 0.8472(4) 0.6220(4) 0.4130(3) 0.0220(13) Uani 1 1 d .
C202 C 0.8807(4) 0.6526(4) 0.3662(3) 0.0250(14) Uani 1 1 d .
C203 C 0.9794(4) 0.7225(5) 0.3877(4) 0.0427(19) Uani 1 1 d .
H20A H 0.9900 0.7815 0.4222 0.051 Uiso 1 1 calc R
H20B H 1.0234 0.7111 0.4188 0.051 Uiso 1 1 calc R
C204 C 1.0029(5) 0.7266(5) 0.3191(4) 0.050(2) Uani 1 1 d .
H20C H 1.0082 0.6742 0.2914 0.060 Uiso 1 1 calc R
H20D H 1.0639 0.7811 0.3383 0.060 Uiso 1 1 calc R
C205 C 0.9256(5) 0.7274(5) 0.2616(4) 0.0434(19) Uani 1 1 d .
H20E H 0.9162 0.7767 0.2901 0.052 Uiso 1 1 calc R
H20F H 0.9443 0.7369 0.2194 0.052 Uiso 1 1 calc R
C206 C 0.8355(4) 0.6387(4) 0.2259(3) 0.0276(15) Uani 1 1 d .
H20G H 0.7850 0.6400 0.1907 0.033 Uiso 1 1 calc R
H20H H 0.8443 0.5910 0.1931 0.033 Uiso 1 1 calc R
C207 C 0.8053(4) 0.6162(4) 0.2853(3) 0.0197(13) Uani 1 1 d .
C208 C 0.7170(4) 0.5632(4) 0.2767(3) 0.0187(13) Uani 1 1 d .
C209 C 0.6311(4) 0.5114(4) 0.2030(3) 0.0201(13) Uani 1 1 d .
C210 C 0.6324(4) 0.4671(5) 0.1320(3) 0.0330(16) Uani 1 1 d .
H210 H 0.6885 0.4691 0.1298 0.040 Uiso 1 1 calc R
C211 C 0.5513(5) 0.4195(5) 0.0634(4) 0.044(2) Uani 1 1 d .
H211 H 0.5517 0.3900 0.0136 0.053 Uiso 1 1 calc R
C212 C 0.4707(5) 0.4159(5) 0.0689(4) 0.0425(19) Uani 1 1 d .
H212 H 0.4141 0.3842 0.0231 0.051 Uiso 1 1 calc R
C213 C 0.4737(4) 0.4589(5) 0.1419(4) 0.0324(16) Uani 1 1 d .
H213 H 0.4172 0.4550 0.1452 0.039 Uiso 1 1 calc R
C214 C 0.9050(4) 0.6418(4) 0.4928(3) 0.0234(14) Uani 1 1 d .
C215 C 0.9741(4) 0.6198(5) 0.5047(4) 0.0369(18) Uani 1 1 d .
H215 H 0.9849 0.5899 0.4612 0.044 Uiso 1 1 calc R
C216 C 1.0265(5) 0.6414(6) 0.5793(4) 0.060(3) Uani 1 1 d .
H216 H 1.0754 0.6281 0.5881 0.072 Uiso 1 1 calc R
C217 C 1.0093(5) 0.6813(5) 0.6403(4) 0.047(2) Uani 1 1 d .
H217 H 1.0466 0.6974 0.6925 0.056 Uiso 1 1 calc R
C218 C 0.9367(5) 0.6986(4) 0.6264(4) 0.0353(17) Uani 1 1 d .
H218 H 0.9226 0.7236 0.6696 0.042 Uiso 1 1 calc R
C219 C 0.6893(4) 0.4384(4) 0.3424(3) 0.0232(14) Uani 1 1 d .
C220 C 0.7351(5) 0.4032(5) 0.3062(4) 0.0434(19) Uani 1 1 d .
H220 H 0.7814 0.4380 0.2927 0.052 Uiso 1 1 calc R
C221 C 0.7142(6) 0.3165(5) 0.2892(5) 0.060(2) Uani 1 1 d .
H221 H 0.7461 0.2919 0.2641 0.072 Uiso 1 1 calc R
C222 C 0.6468(5) 0.2669(5) 0.3091(4) 0.046(2) Uani 1 1 d .
H222 H 0.6326 0.2080 0.2982 0.055 Uiso 1 1 calc R
C223 C 0.6007(6) 0.3013(5) 0.3439(4) 0.054(2) Uani 1 1 d .
H223 H 0.5544 0.2663 0.3573 0.065 Uiso 1 1 calc R
C224 C 0.6206(5) 0.3887(4) 0.3605(4) 0.0380(17) Uani 1 1 d .
H224 H 0.5871 0.4125 0.3837 0.046 Uiso 1 1 calc R

loop_
_atom_site_aniso_label
_atom_site_aniso_U_11
_atom_site_aniso_U_22
_atom_site_aniso_U_33
_atom_site_aniso_U_23
_atom_site_aniso_U_13
_atom_site_aniso_U_12
Cu1 0.0269(4) 0.0327(5) 0.0245(4) 0.0142(4) 0.0142(4) 0.0176(4)
Cu2 0.0280(4) 0.0344(5) 0.0275(4) 0.0162(4) 0.0160(4) 0.0188(4)
Cu3 0.0359(5) 0.0258(5) 0.0222(4) 0.0119(4) 0.0170(4) 0.0159(4)
P1 0.0211(8) 0.0285(10) 0.0206(8) 0.0141(7) 0.0115(7) 0.0125(8)
P2 0.0263(9) 0.0221(9) 0.0200(8) 0.0068(7) 0.0140(7) 0.0081(8)
P3 0.0243(9) 0.0217(9) 0.0163(8) 0.0098(7) 0.0113(7) 0.0121(7)
S1 0.0212(8) 0.0336(10) 0.0270(8) 0.0185(8) 0.0118(7) 0.0147(8)
S2 0.0826(15) 0.0255(10) 0.0422(10) 0.0190(9) 0.0500(11) 0.0267(10)
S3 0.0222(8) 0.0315(9) 0.0205(8) 0.0108(7) 0.0126(7) 0.0151(8)
N1 0.028(3) 0.028(3) 0.034(3) 0.019(3) 0.016(3) 0.016(3)
N2 0.028(3) 0.033(3) 0.025(3) 0.008(3) 0.010(2) 0.021(3)
N11 0.024(3) 0.034(3) 0.026(3) 0.014(3) 0.016(2) 0.017(3)
N12 0.037(3) 0.026(3) 0.029(3) 0.017(3) 0.026(3) 0.021(3)
N21 0.027(3) 0.024(3) 0.020(3) 0.010(2) 0.010(2) 0.011(2)
N22 0.018(3) 0.034(3) 0.022(3) 0.015(3) 0.006(2) 0.012(3)
C1 0.024(3) 0.032(4) 0.044(4) 0.030(3) 0.022(3) 0.018(3)
C2 0.042(4) 0.042(4) 0.034(4) 0.028(4) 0.020(3) 0.030(4)
C3 0.068(6) 0.098(7) 0.054(5) 0.062(5) 0.040(5) 0.058(6)
C4 0.065(6) 0.110(8) 0.046(5) 0.058(6) 0.037(5) 0.046(6)
C5 0.071(6) 0.127(9) 0.036(5) 0.050(6) 0.029(5) 0.060(7)
C6 0.037(4) 0.061(5) 0.022(3) 0.018(4) 0.008(3) 0.026(4)
C7 0.038(4) 0.051(5) 0.019(3) 0.021(3) 0.016(3) 0.032(4)
C8 0.030(4) 0.045(4) 0.018(3) 0.010(3) 0.011(3) 0.025(4)
C9 0.024(3) 0.024(4) 0.027(3) 0.002(3) 0.014(3) 0.018(3)
C10 0.029(4) 0.041(5) 0.033(4) 0.008(3) 0.007(3) 0.020(4)
C11 0.026(4) 0.041(5) 0.030(4) 0.002(3) 0.002(3) 0.013(4)
C12 0.024(4) 0.037(5) 0.048(5) 0.005(4) 0.009(4) 0.010(4)
C13 0.039(4) 0.034(4) 0.036(4) 0.012(3) 0.021(3) 0.019(4)
C14 0.031(4) 0.041(4) 0.040(4) 0.031(4) 0.025(3) 0.026(3)
C15 0.037(4) 0.051(5) 0.062(5) 0.043(4) 0.026(4) 0.026(4)
C16 0.051(5) 0.037(5) 0.070(5) 0.038(4) 0.037(5) 0.018(4)
C17 0.036(4) 0.036(5) 0.066(5) 0.030(4) 0.023(4) 0.020(4)
C18 0.029(4) 0.044(5) 0.045(4) 0.028(4) 0.021(3) 0.027(4)
C19 0.016(3) 0.023(3) 0.022(3) 0.009(3) 0.006(3) 0.006(3)
C20 0.039(4) 0.037(4) 0.027(4) 0.016(3) 0.014(3) 0.017(4)
C21 0.043(4) 0.037(4) 0.039(4) 0.021(4) 0.029(4) 0.020(4)
C22 0.045(5) 0.040(5) 0.034(4) 0.011(4) 0.029(4) 0.018(4)
C23 0.044(4) 0.033(4) 0.037(4) 0.013(3) 0.018(4) 0.025(4)
C24 0.034(4) 0.032(4) 0.032(4) 0.012(3) 0.015(3) 0.019(3)
C101 0.020(3) 0.025(4) 0.032(4) 0.014(3) 0.012(3) 0.016(3)
C102 0.030(4) 0.024(4) 0.023(3) 0.009(3) 0.007(3) 0.012(3)
C103 0.056(5) 0.031(4) 0.015(3) 0.008(3) 0.018(3) 0.013(4)
C104 0.052(5) 0.072(6) 0.025(4) 0.005(4) 0.001(4) 0.023(5)
C105 0.029(4) 0.035(4) 0.030(4) 0.010(3) -0.002(3) -0.007(3)
C106 0.034(4) 0.030(4) 0.036(4) 0.012(3) 0.014(3) 0.011(3)
C107 0.024(3) 0.017(3) 0.028(4) 0.007(3) 0.006(3) 0.008(3)
C108 0.021(3) 0.020(3) 0.024(3) 0.007(3) 0.016(3) 0.011(3)
C109 0.024(3) 0.014(3) 0.019(3) 0.008(3) 0.011(3) 0.007(3)
C110 0.053(5) 0.021(4) 0.027(4) 0.009(3) 0.023(3) 0.016(3)
C111 0.076(6) 0.038(5) 0.065(5) 0.036(4) 0.046(5) 0.031(5)
C112 0.106(7) 0.033(5) 0.044(4) 0.023(4) 0.055(5) 0.036(5)
C113 0.062(5) 0.034(4) 0.041(4) 0.023(4) 0.039(4) 0.033(4)
C114 0.022(3) 0.029(4) 0.025(3) 0.009(3) 0.013(3) 0.017(3)
C115 0.028(4) 0.026(4) 0.041(4) 0.008(3) 0.011(3) 0.013(3)
C116 0.032(4) 0.056(5) 0.037(4) 0.011(4) 0.015(4) 0.026(4)
C117 0.036(4) 0.072(6) 0.027(4) 0.027(4) 0.024(3) 0.035(4)
C118 0.022(3) 0.042(4) 0.028(4) 0.015(3) 0.009(3) 0.014(3)
C119 0.027(4) 0.059(5) 0.020(4) 0.016(4) 0.015(3) 0.015(4)
C120 0.031(4) 0.097(8) 0.046(5) 0.037(5) 0.014(4) 0.033(5)
C121 0.066(6) 0.156(11) 0.075(7) 0.074(8) 0.050(6) 0.076(8)
C124 0.040(5) 0.094(7) 0.036(5) 0.012(5) 0.023(4) 0.011(5)
C201 0.025(3) 0.021(3) 0.026(3) 0.015(3) 0.010(3) 0.014(3)
C202 0.035(4) 0.030(4) 0.023(3) 0.016(3) 0.021(3) 0.020(3)
C203 0.022(4) 0.051(5) 0.037(4) 0.018(4) 0.014(3) 0.004(4)
C204 0.039(5) 0.057(5) 0.053(5) 0.034(4) 0.029(4) 0.012(4)
C205 0.056(5) 0.032(4) 0.042(4) 0.026(4) 0.027(4) 0.011(4)
C206 0.039(4) 0.030(4) 0.025(3) 0.020(3) 0.019(3) 0.018(3)
C207 0.029(3) 0.019(3) 0.020(3) 0.011(3) 0.016(3) 0.014(3)
C208 0.028(3) 0.025(3) 0.012(3) 0.008(3) 0.015(3) 0.018(3)
C209 0.021(3) 0.025(4) 0.015(3) 0.012(3) 0.005(3) 0.011(3)
C210 0.026(4) 0.053(5) 0.021(3) 0.017(3) 0.008(3) 0.022(4)
C211 0.035(4) 0.071(6) 0.025(4) 0.018(4) 0.018(3) 0.027(4)
C212 0.043(4) 0.077(6) 0.019(3) 0.025(4) 0.021(3) 0.035(4)
C213 0.027(4) 0.051(5) 0.034(4) 0.027(4) 0.022(3) 0.022(4)
C214 0.025(3) 0.027(4) 0.024(3) 0.017(3) 0.017(3) 0.011(3)
C215 0.031(4) 0.067(5) 0.028(4) 0.027(4) 0.020(3) 0.030(4)
C216 0.040(5) 0.125(8) 0.029(4) 0.040(5) 0.013(4) 0.051(5)
C217 0.042(5) 0.073(6) 0.019(4) 0.015(4) 0.002(3) 0.036(4)
C218 0.036(4) 0.034(4) 0.024(4) 0.009(3) 0.010(3) 0.011(3)
C219 0.030(4) 0.017(3) 0.015(3) 0.007(3) 0.008(3) 0.007(3)
C220 0.052(5) 0.031(4) 0.059(5) 0.017(4) 0.040(4) 0.024(4)
C221 0.073(6) 0.041(5) 0.082(6) 0.029(5) 0.042(5) 0.036(5)
C222 0.070(6) 0.029(4) 0.041(4) 0.019(4) 0.023(4) 0.025(4)
C223 0.069(6) 0.032(5) 0.036(4) 0.014(4) 0.020(4) 0.005(4)
C224 0.046(4) 0.022(4) 0.028(4) 0.007(3) 0.014(3) 0.006(3)

loop_
_atom_type_symbol
_atom_type_description
_atom_type_scat_dispersion_real
_atom_type_scat_dispersion_imag
_atom_type_scat_source
C C 0.0033 0.0016 'International Tables Vol C Tables 4.2.6.8 and 6.1.1.4'
H H 0.0000 0.0000 'International Tables Vol C Tables 4.2.6.8 and 6.1.1.4'
F F 0.0171 0.0103 'International Tables Vol C Tables 4.2.6.8 and 6.1.1.4'
P P 0.1023 0.0942 'International Tables Vol C Tables 4.2.6.8 and 6.1.1.4'
S S 0.1246 0.1234 'International Tables Vol C Tables 4.2.6.8 and 6.1.1.4'
Cu Cu 0.3201 1.2651 'International Tables Vol C Tables 4.2.6.8 and 6.1.1.4'
N N 0.0061 0.0033 'International Tables Vol C Tables 4.2.6.8 and 6.1.1.4'
O O 0.0106 0.0060 'International Tables Vol C Tables 4.2.6.8 and 6.1.1.4'
Cl Cl 0.1484 0.1585 'International Tables Vol C Tables 4.2.6.8 and 6.1.1.4'

loop_
_geom_angle_atom_site_label_1
_geom_angle_atom_site_label_2
_geom_angle_atom_site_label_3
_geom_angle
_geom_angle_site_symmetry_1
_geom_angle_site_symmetry_3
N1 Cu1 N22 118.13(19) . .
N1 Cu1 S3 110.21(15) . .
N22 Cu1 S3 112.37(14) . .
N1 Cu1 S1 102.29(15) . .
N22 Cu1 S1 108.29(15) . .
S3 Cu1 S1 104.10(6) . .
N11 Cu2 N2 123.0(2) . .
N11 Cu2 S1 110.10(15) . .
N2 Cu2 S1 112.53(16) . .
N11 Cu2 S2 104.86(15) . .
N2 Cu2 S2 102.75(15) . .
S1 Cu2 S2 100.32(6) . .
N21 Cu3 N12 119.78(19) . .
N21 Cu3 S2 106.08(14) . 2_666
N12 Cu3 S2 112.56(14) . 2_666
N21 Cu3 S3 105.41(15) . .
N12 Cu3 S3 108.40(15) . .
S2 Cu3 S3 103.16(7) 2_666 .
C19 P1 C8 108.5(3) . .
C19 P1 C1 109.0(3) . .
C8 P1 C1 93.1(3) . .
C19 P1 S1 113.5(2) . .
C8 P1 S1 117.2(2) . .
C1 P1 S1 113.7(2) . .
C119 P2 C108 108.8(3) . 2_666
C119 P2 C101 109.7(3) . .
C108 P2 C101 93.6(3) 2_666 .
C119 P2 S2 113.7(3) . .
C108 P2 S2 116.4(2) 2_666 .
C101 P2 S2 112.9(2) . .
C208 P3 C201 93.3(3) . .
C208 P3 C219 108.3(3) . .
C201 P3 C219 109.2(3) . .
C208 P3 S3 116.61(19) . .
C201 P3 S3 113.8(2) . .
C219 P3 S3 113.7(2) . .
P1 S1 Cu2 94.92(8) . .
P1 S1 Cu1 100.02(8) . .
Cu2 S1 Cu1 144.29(7) . .
P2 S2 Cu3 93.34(8) . 2_666
P2 S2 Cu2 99.64(8) . .
Cu3 S2 Cu2 162.51(10) 2_666 .
P3 S3 Cu1 95.11(8) . .
P3 S3 Cu3 98.38(8) . .
Cu1 S3 Cu3 143.66(8) . .
C14 N1 C18 115.9(5) . .
C14 N1 Cu1 125.8(4) . .
C18 N1 Cu1 118.0(4) . .
C13 N2 C9 117.6(6) . .
C13 N2 Cu2 114.5(4) . .
C9 N2 Cu2 127.9(4) . .
C118 N11 C114 116.4(5) . .
C118 N11 Cu2 117.2(4) . .
C114 N11 Cu2 126.3(4) . .
C109 N12 C113 117.1(5) . .
C109 N12 Cu3 128.2(4) . .
C113 N12 Cu3 114.6(4) . .
C218 N21 C214 116.7(5) . .
C218 N21 Cu3 119.4(4) . .
C214 N21 Cu3 123.8(4) . .
C213 N22 C209 116.5(5) . .
C213 N22 Cu1 116.1(4) . .
C209 N22 Cu1 127.4(4) . .
C2 C1 C14 130.3(5) . .
C2 C1 P1 107.5(5) . .
C14 C1 P1 122.2(4) . .
C1 C2 C7 115.3(5) . .
C1 C2 C3 122.0(6) . .
C7 C2 C3 122.6(6) . .
C4 C3 C2 111.7(6) . .
C4 C3 H3A 109.3 . .
C2 C3 H3A 109.3 . .
C4 C3 H3B 109.3 . .
C2 C3 H3B 109.3 . .
H3A C3 H3B 107.9 . .
C3 C4 C5 111.3(7) . .
C3 C4 H4A 109.4 . .
C5 C4 H4A 109.4 . .
C3 C4 H4B 109.4 . .
C5 C4 H4B 109.4 . .
H4A C4 H4B 108.0 . .
C6 C5 C4 108.2(6) . .
C6 C5 H5A 110.0 . .
C4 C5 H5A 110.1 . .
C6 C5 H5B 110.0 . .
C4 C5 H5B 110.0 . .
H5A C5 H5B 108.4 . .
C5 C6 C7 114.3(6) . .
C5 C6 H6A 108.7 . .
C7 C6 H6A 108.7 . .
C5 C6 H6B 108.7 . .
C7 C6 H6B 108.7 . .
H6A C6 H6B 107.6 . .
C8 C7 C2 116.0(6) . .
C8 C7 C6 126.4(6) . .
C2 C7 C6 117.6(5) . .
C7 C8 C9 128.9(6) . .
C7 C8 P1 107.7(5) . .
C9 C8 P1 122.5(5) . .
N2 C9 C10 122.3(6) . .
N2 C9 C8 117.4(5) . .
C10 C9 C8 120.2(6) . .
C9 C10 C11 118.6(7) . .
C9 C10 H10 120.7 . .
C11 C10 H10 120.7 . .
C12 C11 C10 118.8(7) . .
C12 C11 H11 120.6 . .
C10 C11 H11 120.6 . .
C11 C12 C13 118.9(7) . .
C11 C12 H12 120.6 . .
C13 C12 H12 120.6 . .
N2 C13 C12 123.6(7) . .
N2 C13 H13 118.2 . .
C12 C13 H13 118.2 . .
N1 C14 C15 122.2(6) . .
N1 C14 C1 117.5(5) . .
C15 C14 C1 120.2(6) . .
C14 C15 C16 120.8(7) . .
C14 C15 H15 119.6 . .
C16 C15 H15 119.6 . .
C17 C16 C15 117.8(7) . .
C17 C16 H16 121.1 . .
C15 C16 H16 121.1 . .
C16 C17 C18 118.9(7) . .
C16 C17 H17 120.5 . .
C18 C17 H17 120.5 . .
N1 C18 C17 124.3(6) . .
N1 C18 H18 117.9 . .
C17 C18 H18 117.9 . .
C24 C19 C20 119.3(5) . .
C24 C19 P1 120.0(4) . .
C20 C19 P1 120.7(5) . .
C21 C20 C19 119.2(6) . .
C21 C20 H20 120.4 . .
C19 C20 H20 120.4 . .
C22 C21 C20 121.3(6) . .
C22 C21 H21 119.4 . .
C20 C21 H21 119.4 . .
C21 C22 C23 119.7(6) . .
C21 C22 H22 120.1 . .
C23 C22 H22 120.1 . .
C24 C23 C22 120.9(6) . .
C24 C23 H23 119.5 . .
C22 C23 H23 119.5 . .
C23 C24 C19 119.4(6) . .
C23 C24 H24 120.3 . .
C19 C24 H24 120.3 . .
C102 C101 C114 129.8(6) . .
C102 C101 P2 108.0(4) . .
C114 C101 P2 121.9(4) . .
C101 C102 C103 124.7(6) . .
C101 C102 C107 114.6(5) . .
C103 C102 C107 120.4(5) . .
C102 C103 C104 113.4(5) . .
C102 C103 H10A 108.9 . .
C104 C103 H10A 108.9 . .
C102 C103 H10B 108.9 . .
C104 C103 H10B 108.9 . .
H10A C103 H10B 107.7 . .
C105 C104 C103 112.6(6) . .
C105 C104 H10C 109.1 . .
C103 C104 H10C 109.1 . .
C105 C104 H10D 109.1 . .
C103 C104 H10D 109.1 . .
H10C C104 H10D 107.8 . .
C104 C105 C106 110.7(6) . .
C104 C105 H10E 109.5 . .
C106 C105 H10E 109.5 . .
C104 C105 H10F 109.5 . .
C106 C105 H10F 109.5 . .
H10E C105 H10F 108.1 . .
C107 C106 C105 113.4(5) . .
C107 C106 H10G 108.9 . .
C105 C106 H10G 108.9 . .
C107 C106 H10H 108.9 . .
C105 C106 H10H 108.9 . .
H10G C106 H10H 107.7 . .
C108 C107 C106 127.1(6) 2_666 .
C108 C107 C102 114.5(5) 2_666 .
C106 C107 C102 118.4(5) . .
C107 C108 C109 128.7(5) 2_666 .
C107 C108 P2 109.0(4) 2_666 2_666
C109 C108 P2 121.8(4) . 2_666
N12 C109 C110 123.3(5) . .
N12 C109 C108 118.7(5) . .
C110 C109 C108 117.9(5) . .
C109 C110 C111 118.0(6) . .
C109 C110 H110 121.0 . .
C111 C110 H110 121.0 . .
C112 C111 C110 118.9(7) . .
C112 C111 H111 120.6 . .
C110 C111 H111 120.6 . .
C111 C112 C113 119.3(6) . .
C111 C112 H112 120.4 . .
C113 C112 H112 120.4 . .
N12 C113 C112 123.3(6) . .
N12 C113 H113 118.3 . .
C112 C113 H113 118.3 . .
N11 C114 C115 121.6(6) . .
N11 C114 C101 117.6(5) . .
C115 C114 C101 120.8(6) . .
C114 C115 C116 121.6(7) . .
C114 C115 H115 119.2 . .
C116 C115 H115 119.2 . .
C117 C116 C115 116.4(6) . .
C117 C116 H116 121.8 . .
C115 C116 H116 121.8 . .
C116 C117 C118 120.8(6) . .
C116 C117 H117 119.6 . .
C118 C117 H117 119.6 . .
N11 C118 C117 123.1(7) . .
N11 C118 H118 118.4 . .
C117 C118 H118 118.4 . .
C120 C119 C124 122.5(8) . .
C120 C119 P2 119.1(6) . .
C124 C119 P2 118.4(7) . .
C119 C120 C121 119.6(9) . .
C119 C120 H120 120.2 . .
C121 C120 H120 120.2 . .
C120 C121 C122 119.0(10) . .
C120 C121 H121 120.5 . .
C122 C121 H121 120.5 . .
C123 C122 C121 121.7(11) . .
C123 C122 H122 119.1 . .
C121 C122 H122 119.1 . .
C122 C123 C124 123.7(11) . .
C122 C123 H123 118.2 . .
C124 C123 H123 118.2 . .
C123 C124 C119 113.5(9) . .
C123 C124 H124 123.2 . .
C119 C124 H124 123.2 . .
C202 C201 C214 125.4(5) . .
C202 C201 P3 110.0(4) . .
C214 C201 P3 124.7(4) . .
C201 C202 C203 127.2(6) . .
C201 C202 C207 113.7(5) . .
C203 C202 C207 118.8(5) . .
C204 C203 C202 115.1(6) . .
C204 C203 H20A 108.5 . .
C202 C203 H20A 108.5 . .
C204 C203 H20B 108.5 . .
C202 C203 H20B 108.5 . .
H20A C203 H20B 107.5 . .
C203 C204 C205 109.8(6) . .
C203 C204 H20C 109.7 . .
C205 C204 H20C 109.7 . .
C203 C204 H20D 109.7 . .
C205 C204 H20D 109.7 . .
H20C C204 H20D 108.2 . .
C206 C205 C204 108.5(5) . .
C206 C205 H20E 110.0 . .
C204 C205 H20E 110.0 . .
C206 C205 H20F 110.0 . .
C204 C205 H20F 110.0 . .
H20E C205 H20F 108.4 . .
C207 C206 C205 113.8(5) . .
C207 C206 H20G 108.8 . .
C205 C206 H20G 108.8 . .
C207 C206 H20H 108.8 . .
C205 C206 H20H 108.8 . .
H20G C206 H20H 107.7 . .
C208 C207 C206 128.2(5) . .
C208 C207 C202 113.4(5) . .
C206 C207 C202 118.3(5) . .
C207 C208 C209 125.9(5) . .
C207 C208 P3 109.5(4) . .
C209 C208 P3 124.1(4) . .
N22 C209 C210 122.1(5) . .
N22 C209 C208 117.2(5) . .
C210 C209 C208 120.6(5) . .
C209 C210 C211 119.8(6) . .
C209 C210 H210 120.1 . .
C211 C210 H210 120.1 . .
C212 C211 C210 118.6(6) . .
C212 C211 H211 120.7 . .
C210 C211 H211 120.7 . .
C213 C212 C211 118.4(6) . .
C213 C212 H212 120.8 . .
C211 C212 H212 120.8 . .
N22 C213 C212 124.5(6) . .
N22 C213 H213 117.8 . .
C212 C213 H213 117.8 . .
N21 C214 C215 121.6(5) . .
N21 C214 C201 116.6(5) . .
C215 C214 C201 121.8(5) . .
C216 C215 C214 119.5(6) . .
C216 C215 H215 120.3 . .
C214 C215 H215 120.3 . .
C217 C216 C215 120.2(7) . .
C217 C216 H216 119.9 . .
C215 C216 H216 119.9 . .
C216 C217 C218 119.3(6) . .
C216 C217 H217 120.3 . .
C218 C217 H217 120.3 . .
N21 C218 C217 122.7(6) . .
N21 C218 H218 118.7 . .
C217 C218 H218 118.7 . .
C220 C219 C224 120.8(6) . .
C220 C219 P3 118.0(5) . .
C224 C219 P3 121.2(5) . .
C219 C220 C221 120.3(7) . .
C219 C220 H220 119.9 . .
C221 C220 H220 119.9 . .
C222 C221 C220 119.1(7) . .
C222 C221 H221 120.4 . .
C220 C221 H221 120.4 . .
C223 C222 C221 120.7(7) . .
C223 C222 H222 119.7 . .
C221 C222 H222 119.7 . .
C222 C223 C224 120.5(7) . .
C222 C223 H223 119.7 . .
C224 C223 H223 119.7 . .
C219 C224 C223 118.5(7) . .
C219 C224 H224 120.7 . .
C223 C224 H224 120.7 . .

loop_
_geom_bond_atom_site_label_1
_geom_bond_atom_site_label_2
_geom_bond_distance
_geom_bond_site_symmetry_2
Cu1 N1 2.004(5) .
Cu1 N22 2.027(5) .
Cu1 S3 2.3440(17) .
Cu1 S1 2.4261(17) .
Cu2 N11 1.993(5) .
Cu2 N2 2.023(5) .
Cu2 S1 2.3302(19) .
Cu2 S2 2.4217(18) .
Cu3 N21 2.009(5) .
Cu3 N12 2.025(5) .
Cu3 S2 2.3150(17) 2_666
Cu3 S3 2.4246(18) .
P1 C19 1.783(6) .
P1 C8 1.814(6) .
P1 C1 1.821(6) .
P1 S1 1.990(2) .
P2 C119 1.788(7) .
P2 C108 1.800(6) 2_666
P2 C101 1.815(6) .
P2 S2 1.983(2) .
P3 C208 1.792(5) .
P3 C201 1.797(6) .
P3 C219 1.811(6) .
P3 S3 1.999(2) .
S2 Cu3 2.3150(17) 2_666
N1 C14 1.359(7) .
N1 C18 1.358(8) .
N2 C13 1.338(8) .
N2 C9 1.354(7) .
N11 C118 1.355(7) .
N11 C114 1.369(7) .
N12 C109 1.329(7) .
N12 C113 1.369(7) .
N21 C218 1.352(7) .
N21 C214 1.375(7) .
N22 C213 1.348(7) .
N22 C209 1.356(7) .
C1 C2 1.349(8) .
C1 C14 1.482(9) .
C2 C7 1.471(9) .
C2 C3 1.534(9) .
C3 C4 1.513(10) .
C3 H3A 0.9900 .
C3 H3B 0.9900 .
C4 C5 1.555(11) .
C4 H4A 0.9900 .
C4 H4B 0.9900 .
C5 C6 1.507(9) .
C5 H5A 0.9900 .
C5 H5B 0.9900 .
C6 C7 1.512(8) .
C6 H6A 0.9900 .
C6 H6B 0.9900 .
C7 C8 1.339(8) .
C8 C9 1.467(9) .
C9 C10 1.389(8) .
C10 C11 1.402(9) .
C10 H10 0.9500 .
C11 C12 1.371(9) .
C11 H11 0.9500 .
C12 C13 1.383(9) .
C12 H12 0.9500 .
C13 H13 0.9500 .
C14 C15 1.375(9) .
C15 C16 1.385(9) .
C15 H15 0.9500 .
C16 C17 1.375(9) .
C16 H16 0.9500 .
C17 C18 1.380(9) .
C17 H17 0.9500 .
C18 H18 0.9500 .
C19 C24 1.403(8) .
C19 C20 1.421(8) .
C20 C21 1.387(8) .
C20 H20 0.9500 .
C21 C22 1.362(9) .
C21 H21 0.9500 .
C22 C23 1.401(9) .
C22 H22 0.9500 .
C23 C24 1.380(8) .
C23 H23 0.9500 .
C24 H24 0.9500 .
C101 C102 1.347(8) .
C101 C114 1.465(8) .
C102 C103 1.513(8) .
C102 C107 1.520(8) .
C103 C104 1.555(10) .
C103 H10A 0.9900 .
C103 H10B 0.9900 .
C104 C105 1.488(9) .
C104 H10C 0.9900 .
C104 H10D 0.9900 .
C105 C106 1.506(8) .
C105 H10E 0.9900 .
C105 H10F 0.9900 .
C106 C107 1.505(8) .
C106 H10G 0.9900 .
C106 H10H 0.9900 .
C107 C108 1.337(8) 2_666
C108 C107 1.337(8) 2_666
C108 C109 1.487(7) .
C108 P2 1.800(6) 2_666
C109 C110 1.391(8) .
C110 C111 1.417(8) .
C110 H110 0.9500 .
C111 C112 1.363(9) .
C111 H111 0.9500 .
C112 C113 1.371(9) .
C112 H112 0.9500 .
C113 H113 0.9500 .
C114 C115 1.376(8) .
C115 C116 1.398(9) .
C115 H115 0.9500 .
C116 C117 1.360(10) .
C116 H116 0.9500 .
C117 C118 1.388(9) .
C117 H117 0.9500 .
C118 H118 0.9500 .
C119 C120 1.383(10) .
C119 C124 1.414(10) .
C120 C121 1.410(10) .
C120 H120 0.9500 .
C121 C122 1.369(13) .
C121 H121 0.9500 .
C122 C123 1.310(12) .
C122 H122 0.9500 .
C123 C124 1.455(12) .
C123 H123 0.9500 .
C124 H124 0.9500 .
C201 C202 1.341(7) .
C201 C214 1.488(8) .
C202 C203 1.504(8) .
C202 C207 1.528(8) .
C203 C204 1.502(8) .
C203 H20A 0.9900 .
C203 H20B 0.9900 .
C204 C205 1.540(9) .
C204 H20C 0.9900 .
C204 H20D 0.9900 .
C205 C206 1.516(8) .
C205 H20E 0.9900 .
C205 H20F 0.9900 .
C206 C207 1.484(7) .
C206 H20G 0.9900 .
C206 H20H 0.9900 .
C207 C208 1.360(8) .
C208 C209 1.480(7) .
C209 C210 1.372(8) .
C210 C211 1.388(8) .
C210 H210 0.9500 .
C211 C212 1.372(9) .
C211 H211 0.9500 .
C212 C213 1.367(8) .
C212 H212 0.9500 .
C213 H213 0.9500 .
C214 C215 1.381(8) .
C215 C216 1.363(8) .
C215 H215 0.9500 .
C216 C217 1.342(9) .
C216 H216 0.9500 .
C217 C218 1.384(9) .
C217 H217 0.9500 .
C218 H218 0.9500 .
C219 C220 1.365(8) .
C219 C224 1.368(8) .
C220 C221 1.392(9) .
C220 H220 0.9500 .
C221 C222 1.378(10) .
C221 H221 0.9500 .
C222 C223 1.348(10) .
C222 H222 0.9500 .
C223 C224 1.412(9) .
C223 H223 0.9500 .
C224 H224 0.9500 .
